data_7102032
loop_
_publ_author_name
'Villiers, Claude'
'Thu\'ery, Pierre'
'Ephritikhine, Michel'

_publ_section_title
;
 The first urea azine molecule and its coordination to uranium in the
 first actinide guanidinate complexes.
;
_journal_issue 27
_journal_name_full 'Chemical communications (Cambridge, England)'
_journal_page_first 2832
_journal_page_last 2834
_journal_paper_doi 10.1039/b705224c
_journal_year 2007
_chemical_formula_sum 'C156 H276 Cl12 N36 U6'
_chemical_formula_weight 4509.71
_space_group_IT_number 2
_symmetry_cell_setting triclinic
_symmetry_space_group_name_Hall '-P 1'
_symmetry_space_group_name_H-M 'P -1'
_atom_sites_solution_hydrogens geom
_atom_sites_solution_primary direct
_atom_sites_solution_secondary difmap
_audit_creation_method SHELXL-97
_cell_angle_alpha 78.538(7)
_cell_angle_beta 83.988(8)
_cell_angle_gamma 65.304(8)
_cell_formula_units_Z 1
_cell_length_a 13.6490(18)
_cell_length_b 15.660(2)
_cell_length_c 25.593(4)
_cell_measurement_reflns_used 120010
_cell_measurement_temperature 100(2)
_cell_measurement_theta_max 25.68
_cell_measurement_theta_min 2.95
_cell_volume 4869.4(12)
_computing_cell_refinement 'HKL2000 (Otwinowski & Minor, 1997)'
_computing_data_collection 'COLLECT (Hooft, 1998)'
_computing_data_reduction 'HKL2000 (Otwinowski & Minor, 1997)'
_computing_molecular_graphics 'SHELXTL (Sheldrick, 1999)'
_computing_publication_material 'SHELXTL (Sheldrick, 1999); PLATON (Spek, 2003)'
_computing_structure_refinement 'SHELXL-97 (Sheldrick, 1997)'
_computing_structure_solution 'SHELXS-97 (Sheldrick, 1997)'
_diffrn_ambient_temperature 100(2)
_diffrn_measured_fraction_theta_full 0.980
_diffrn_measured_fraction_theta_max 0.980
_diffrn_measurement_device_type 'Nonius Kappa-CCD area-detector diffractometer'
_diffrn_measurement_method 'two \f and six \w scans with 2\% steps'
_diffrn_radiation_monochromator graphite
_diffrn_radiation_source 'fine-focus sealed tube'
_diffrn_radiation_type MoK\a
_diffrn_radiation_wavelength 0.71073
_diffrn_reflns_av_R_equivalents 0.0947
_diffrn_reflns_av_sigmaI/netI 0.1806
_diffrn_reflns_limit_h_max 16
_diffrn_reflns_limit_h_min -16
_diffrn_reflns_limit_k_max 19
_diffrn_reflns_limit_k_min -19
_diffrn_reflns_limit_l_max 31
_diffrn_reflns_limit_l_min -30
_diffrn_reflns_number 120010
_diffrn_reflns_theta_full 25.68
_diffrn_reflns_theta_max 25.68
_diffrn_reflns_theta_min 2.95
_diffrn_standards_decay_% 0
_diffrn_standards_interval_time 0
_diffrn_standards_number 0
_exptl_absorpt_coefficient_mu 5.187
_exptl_absorpt_correction_T_max 0.813
_exptl_absorpt_correction_T_min 0.513
_exptl_absorpt_correction_type multi-scan
_exptl_absorpt_process_details 'SCALEPACK (Otwinowski & Minor, 1997)'
_exptl_crystal_colour 'translucent light green'
_exptl_crystal_density_diffrn 1.538
_exptl_crystal_density_method 'not measured'
_exptl_crystal_description platelet
_exptl_crystal_F_000 2220
_exptl_crystal_size_max 0.18
_exptl_crystal_size_mid 0.15
_exptl_crystal_size_min 0.04
_refine_diff_density_max 1.715
_refine_diff_density_min -0.859
_refine_diff_density_rms 0.154
_refine_ls_extinction_method none
_refine_ls_goodness_of_fit_ref 0.873
_refine_ls_hydrogen_treatment constr
_refine_ls_matrix_type full
_refine_ls_number_parameters 946
_refine_ls_number_reflns 18129
_refine_ls_number_restraints 145
_refine_ls_restrained_S_all 0.876
_refine_ls_R_factor_all 0.1619
_refine_ls_R_factor_gt 0.0712
_refine_ls_shift/su_max 0.002
_refine_ls_shift/su_mean 0.000
_refine_ls_structure_factor_coef Fsqd
_refine_ls_weighting_details 'calc w=1/[\s^2^(Fo^2^)+(0.0834P)^2^] where P=(Fo^2^+2Fc^2^)/3'
_refine_ls_weighting_scheme calc
_refine_ls_wR_factor_gt 0.1547
_refine_ls_wR_factor_ref 0.1774
_reflns_number_gt 8046
_reflns_number_total 18129
_reflns_threshold_expression >2sigma(I)
_cod_data_source_file b705224c.txt
_cod_data_source_block 3
_cod_database_code 7102032

loop_
_symmetry_equiv_pos_as_xyz
'x, y, z'
'-x, -y, -z'

loop_
_atom_site_label
_atom_site_type_symbol
_atom_site_fract_x
_atom_site_fract_y
_atom_site_fract_z
_atom_site_U_iso_or_equiv
_atom_site_adp_type
_atom_site_occupancy
_atom_site_symmetry_multiplicity
_atom_site_calc_flag
_atom_site_refinement_flags
U1 U 0.52459(4) 0.18289(4) 0.35106(2) 0.07202(19) Uani 1 1 d .
U2 U 0.64946(4) 0.25878(4) 0.21374(2) 0.06537(18) Uani 1 1 d .
U3 U 0.50803(4) 0.49816(3) 0.079011(19) 0.05444(16) Uani 1 1 d .
Cl1 Cl 0.4312(4) 0.1931(3) 0.44690(15) 0.1005(13) Uani 1 1 d .
Cl2 Cl 0.8296(3) 0.2259(3) 0.25845(15) 0.0866(11) Uani 1 1 d .
Cl3 Cl 0.7602(3) 0.1653(2) 0.13723(13) 0.0699(9) Uani 1 1 d .
Cl4 Cl 0.6787(3) 0.4153(2) 0.15285(13) 0.0682(9) Uani 1 1 d .
Cl5 Cl 0.4847(2) 0.3370(2) 0.14095(13) 0.0661(9) Uani 1 1 d .
Cl6 Cl 0.4181(3) 0.5950(2) 0.15872(14) 0.0730(9) Uani 1 1 d .
N1A N 0.6584(9) 0.1275(7) 0.2821(5) 0.073(3) Uani 1 1 d .
N2A N 0.6020(8) 0.1217(7) 0.2395(4) 0.062(3) Uani 1 1 d .
N3A N 0.7074(10) 0.0567(8) 0.3656(5) 0.090(4) Uani 1 1 d .
N4A N 0.7822(10) -0.0345(9) 0.2974(5) 0.094(4) Uani 1 1 d .
H4A H 0.7483 -0.0735 0.3089 0.113 Uiso 1 1 d R
N5A N 0.5071(9) 0.0666(8) 0.3100(5) 0.081(3) Uani 1 1 d .
N6A N 0.4775(13) 0.0641(9) 0.2216(5) 0.065(4) Uani 1 1 d D
H6A H 0.4105 0.0781 0.2358 0.079 Uiso 1 1 d R
C1A C 0.7207(13) 0.0476(12) 0.3128(7) 0.093(5) Uani 1 1 d .
C2A C 0.7702(13) -0.0279(14) 0.4058(7) 0.116(6) Uani 1 1 d .
H2A H 0.7704 -0.0865 0.3976 0.139 Uiso 1 1 calc R
C3A C 0.7212(15) -0.0108(13) 0.4594(7) 0.126(6) Uani 1 1 d .
H3A1 H 0.6474 -0.0050 0.4608 0.151 Uiso 1 1 calc R
H3A2 H 0.7202 0.0482 0.4664 0.151 Uiso 1 1 calc R
C4A C 0.7909(13) -0.0992(14) 0.5044(7) 0.133(7) Uani 1 1 d DU
H4A1 H 0.7574 -0.0906 0.5394 0.160 Uiso 1 1 calc R
H4A2 H 0.7949 -0.1589 0.4969 0.160 Uiso 1 1 calc R
C5A C 0.9021(14) -0.1001(16) 0.5025(8) 0.112(7) Uani 1 1 d DU
H5A1 H 0.9453 -0.1499 0.5302 0.134 Uiso 1 1 calc R
H5A2 H 0.8968 -0.0394 0.5092 0.134 Uiso 1 1 calc R
C6A C 0.9584(17) -0.1181(15) 0.4468(8) 0.116(7) Uani 1 1 d .
H6A1 H 0.9635 -0.1784 0.4397 0.139 Uiso 1 1 calc R
H6A2 H 1.0308 -0.1207 0.4463 0.139 Uiso 1 1 calc R
C7A C 0.8871(14) -0.0317(13) 0.4023(7) 0.119(6) Uani 1 1 d .
H7A1 H 0.8850 0.0282 0.4084 0.142 Uiso 1 1 calc R
H7A2 H 0.9186 -0.0419 0.3671 0.142 Uiso 1 1 calc R
C8A C 0.8179(13) -0.0478(12) 0.2419(6) 0.092(5) Uani 1 1 d .
H8A H 0.7710 0.0071 0.2171 0.110 Uiso 1 1 calc R
C9A C 0.9326(16) -0.0555(14) 0.2345(8) 0.127(6) Uani 1 1 d .
H9A1 H 0.9769 -0.1050 0.2620 0.152 Uiso 1 1 calc R
H9A2 H 0.9338 0.0043 0.2385 0.152 Uiso 1 1 calc R
C10A C 0.9822(14) -0.0802(12) 0.1767(7) 0.120(6) Uani 1 1 d D
H10A H 0.9455 -0.0261 0.1493 0.144 Uiso 1 1 calc R
H10B H 1.0580 -0.0922 0.1747 0.144 Uiso 1 1 calc R
C11A C 0.9695(14) -0.1664(11) 0.1667(7) 0.103(5) Uani 1 1 d DU
H11A H 0.9937 -0.1758 0.1305 0.124 Uiso 1 1 calc R
H11B H 1.0161 -0.2219 0.1906 0.124 Uiso 1 1 calc R
C12A C 0.8599(14) -0.1604(13) 0.1742(7) 0.117(6) Uani 1 1 d .
H12A H 0.8591 -0.2203 0.1701 0.141 Uiso 1 1 calc R
H12B H 0.8143 -0.1105 0.1473 0.141 Uiso 1 1 calc R
C13A C 0.8146(14) -0.1379(12) 0.2313(7) 0.106(5) Uani 1 1 d .
H13A H 0.7406 -0.1319 0.2350 0.128 Uiso 1 1 calc R
H13B H 0.8564 -0.1910 0.2579 0.128 Uiso 1 1 calc R
C14A C 0.5291(15) 0.0831(12) 0.2562(6) 0.105(6) Uani 1 1 d .
C15A C 0.4609(14) -0.0052(12) 0.3320(7) 0.106(5) Uani 1 1 d .
H15A H 0.3954 0.0111 0.3127 0.127 Uiso 1 1 calc R
C16A C 0.5412(17) -0.1079(13) 0.3259(8) 0.104(6) Uani 1 1 d .
H16A H 0.5409 -0.1134 0.2888 0.124 Uiso 1 1 calc R
H16B H 0.6126 -0.1137 0.3324 0.124 Uiso 1 1 calc R
C17A C 0.529(3) -0.186(2) 0.3565(12) 0.130(11) Uani 1 1 d .
H17A H 0.5943 -0.2432 0.3541 0.156 Uiso 1 1 calc R
H17B H 0.4701 -0.1947 0.3430 0.156 Uiso 1 1 calc R
C18A C 0.506(2) -0.173(2) 0.4119(12) 0.126(10) Uani 1 1 d U
H18A H 0.4947 -0.2275 0.4326 0.151 Uiso 1 1 calc R
H18B H 0.5679 -0.1708 0.4260 0.151 Uiso 1 1 calc R
C19A C 0.413(2) -0.088(2) 0.4176(13) 0.127(11) Uani 1 1 d U
H19A H 0.3970 -0.0849 0.4552 0.152 Uiso 1 1 calc R
H19B H 0.3517 -0.0886 0.4022 0.152 Uiso 1 1 calc R
C20A C 0.4318(16) -0.0055(13) 0.3915(8) 0.095(6) Uani 1 1 d U
H20A H 0.4899 -0.0028 0.4091 0.114 Uiso 1 1 calc R
H20B H 0.3674 0.0515 0.3956 0.114 Uiso 1 1 calc R
C21A C 0.4635(16) 0.1043(14) 0.1639(6) 0.109(8) Uani 1 1 d DU
H21A H 0.4575 0.1693 0.1623 0.131 Uiso 1 1 calc R
C22A C 0.570(2) 0.0578(16) 0.1373(9) 0.121(12) Uani 1 1 d DU
H22A H 0.6304 0.0507 0.1574 0.145 Uiso 1 1 calc R
H22B H 0.5745 0.0884 0.1008 0.145 Uiso 1 1 calc R
C23A C 0.5563(15) -0.0340(13) 0.1414(8) 0.137(7) Uani 1 1 d DU
H23A H 0.6235 -0.0787 0.1280 0.164 Uiso 1 1 calc R
H23B H 0.5524 -0.0576 0.1793 0.164 Uiso 1 1 calc R
C24A C 0.4679(16) -0.045(2) 0.1167(14) 0.131(13) Uani 1 1 d DU
H24A H 0.4781 -0.0374 0.0782 0.157 Uiso 1 1 calc R
H24B H 0.4705 -0.1088 0.1296 0.157 Uiso 1 1 calc R
C25A C 0.3610(17) 0.0275(15) 0.1310(10) 0.102(7) Uani 1 1 d DU
H25A H 0.3347 0.0006 0.1639 0.122 Uiso 1 1 calc R
H25B H 0.3108 0.0399 0.1034 0.122 Uiso 1 1 calc R
C26A C 0.3594(17) 0.1209(15) 0.1378(9) 0.115(7) Uani 1 1 d .
H26A H 0.2977 0.1526 0.1600 0.137 Uiso 1 1 calc R
H26B H 0.3528 0.1618 0.1034 0.137 Uiso 1 1 calc R
N1B N 0.4989(10) 0.3144(7) 0.2770(4) 0.069(3) Uani 1 1 d .
N2B N 0.5628(9) 0.3693(7) 0.2737(5) 0.072(3) Uani 1 1 d .
N3B N 0.3541(8) 0.2939(8) 0.3084(4) 0.067(3) Uani 1 1 d .
N4B N 0.3439(9) 0.4529(8) 0.2679(4) 0.078(3) Uani 1 1 d .
H4B H 0.3105 0.4620 0.2375 0.094 Uiso 1 1 d R
N5B N 0.5893(9) 0.2942(9) 0.3621(5) 0.083(4) Uani 1 1 d .
N6B N 0.6486(10) 0.4199(9) 0.3248(5) 0.091(4) Uani 1 1 d .
H6B H 0.6117 0.4509 0.3514 0.109 Uiso 1 1 d R
C1B C 0.3909(10) 0.3560(11) 0.2845(5) 0.061(4) Uani 1 1 d .
C2B C 0.2353(11) 0.3159(10) 0.3070(6) 0.074(4) Uani 1 1 d .
H2B H 0.1996 0.3771 0.2835 0.089 Uiso 1 1 calc R
C3B C 0.2233(11) 0.2389(10) 0.2847(6) 0.085(4) Uani 1 1 d .
H3B1 H 0.2609 0.1777 0.3069 0.102 Uiso 1 1 calc R
H3B2 H 0.2561 0.2363 0.2492 0.102 Uiso 1 1 calc R
C4B C 0.1045(12) 0.2575(11) 0.2819(7) 0.096(5) Uani 1 1 d .
H4B1 H 0.0671 0.3176 0.2586 0.116 Uiso 1 1 calc R
H4B2 H 0.0987 0.2071 0.2675 0.116 Uiso 1 1 calc R
C5B C 0.0537(14) 0.2611(13) 0.3372(7) 0.115(6) Uani 1 1 d D
H5B1 H -0.0226 0.2768 0.3353 0.138 Uiso 1 1 calc R
H5B2 H 0.0866 0.1989 0.3594 0.138 Uiso 1 1 calc R
C6B C 0.0682(13) 0.3342(12) 0.3619(7) 0.115(6) Uani 1 1 d D
H6B1 H 0.0264 0.3971 0.3423 0.138 Uiso 1 1 calc R
H6B2 H 0.0391 0.3315 0.3982 0.138 Uiso 1 1 calc R
C7B C 0.1818(11) 0.3225(11) 0.3632(6) 0.089(5) Uani 1 1 d .
H7B1 H 0.2218 0.2651 0.3878 0.107 Uiso 1 1 calc R
H7B2 H 0.1835 0.3764 0.3757 0.107 Uiso 1 1 calc R
C8B C 0.2645(12) 0.5135(10) 0.3025(6) 0.080(4) Uani 1 1 d .
H8B H 0.2004 0.4992 0.3069 0.096 Uiso 1 1 calc R
C9B C 0.3114(12) 0.4972(11) 0.3571(6) 0.095(5) Uani 1 1 d .
H9B1 H 0.3305 0.4317 0.3746 0.114 Uiso 1 1 calc R
H9B2 H 0.3759 0.5098 0.3531 0.114 Uiso 1 1 calc R
C10B C 0.2262(15) 0.5646(13) 0.3895(7) 0.126(6) Uani 1 1 d U
H10C H 0.1638 0.5489 0.3944 0.151 Uiso 1 1 calc R
H10D H 0.2540 0.5557 0.4245 0.151 Uiso 1 1 calc R
C11B C 0.1915(16) 0.6676(13) 0.3638(7) 0.094(6) Uani 1 1 d U
H11C H 0.1357 0.7073 0.3860 0.113 Uiso 1 1 calc R
H11D H 0.2524 0.6850 0.3617 0.113 Uiso 1 1 calc R
C12B C 0.1501(14) 0.6864(12) 0.3100(7) 0.118(6) Uani 1 1 d U
H12C H 0.1354 0.7518 0.2936 0.142 Uiso 1 1 calc R
H12D H 0.0830 0.6783 0.3125 0.142 Uiso 1 1 calc R
C13B C 0.2336(12) 0.6173(11) 0.2747(6) 0.097(5) Uani 1 1 d .
H13C H 0.2028 0.6270 0.2404 0.116 Uiso 1 1 calc R
H13D H 0.2975 0.6306 0.2686 0.116 Uiso 1 1 calc R
C14B C 0.6017(12) 0.3605(11) 0.3210(6) 0.078(4) Uani 1 1 d .
C15B C 0.6393(13) 0.2825(13) 0.4142(7) 0.109(6) Uani 1 1 d .
H15B H 0.6248 0.2304 0.4366 0.130 Uiso 1 1 calc R
C16B C 0.7631(15) 0.2414(13) 0.4102(7) 0.126(6) Uani 1 1 d .
H16C H 0.7859 0.2875 0.3874 0.152 Uiso 1 1 calc R
H16D H 0.7898 0.1842 0.3943 0.152 Uiso 1 1 calc R
C17B C 0.8125(18) 0.2162(15) 0.4682(9) 0.129(8) Uani 1 1 d DU
H17C H 0.8143 0.1550 0.4864 0.155 Uiso 1 1 calc R
H17D H 0.8857 0.2123 0.4650 0.155 Uiso 1 1 calc R
C18B C 0.7428(15) 0.2934(16) 0.4993(9) 0.107(8) Uani 1 1 d DU
H18C H 0.7617 0.2661 0.5362 0.128 Uiso 1 1 calc R
H18D H 0.7702 0.3426 0.4895 0.128 Uiso 1 1 calc R
C19B C 0.6219(15) 0.3465(17) 0.5005(8) 0.116(8) Uani 1 1 d DU
H19C H 0.6020 0.4064 0.5129 0.139 Uiso 1 1 calc R
H19D H 0.5896 0.3088 0.5247 0.139 Uiso 1 1 calc R
C20B C 0.5814(16) 0.3654(14) 0.4444(7) 0.132(7) Uani 1 1 d DU
H20C H 0.5902 0.4213 0.4243 0.158 Uiso 1 1 calc R
H20D H 0.5050 0.3796 0.4466 0.158 Uiso 1 1 calc R
C21B C 0.6614(13) 0.4945(11) 0.2818(6) 0.083(4) Uani 1 1 d .
H21B H 0.6501 0.4822 0.2473 0.099 Uiso 1 1 calc R
C22B C 0.7763(13) 0.4872(12) 0.2825(7) 0.109(6) Uani 1 1 d .
H22C H 0.7909 0.4918 0.3179 0.130 Uiso 1 1 calc R
H22D H 0.8267 0.4255 0.2747 0.130 Uiso 1 1 calc R
C23B C 0.7930(13) 0.5621(13) 0.2438(7) 0.113(6) Uani 1 1 d .
H23C H 0.7877 0.5530 0.2079 0.136 Uiso 1 1 calc R
H23D H 0.8646 0.5588 0.2474 0.136 Uiso 1 1 calc R
C24B C 0.7111(16) 0.6568(12) 0.2525(7) 0.076(5) Uani 1 1 d .
H24C H 0.7212 0.7059 0.2257 0.091 Uiso 1 1 calc R
H24D H 0.7208 0.6678 0.2872 0.091 Uiso 1 1 calc R
C25B C 0.5963(14) 0.6640(12) 0.2496(7) 0.108(5) Uani 1 1 d .
H25C H 0.5445 0.7262 0.2560 0.129 Uiso 1 1 calc R
H25D H 0.5847 0.6565 0.2143 0.129 Uiso 1 1 calc R
C26B C 0.5813(12) 0.5907(11) 0.2890(7) 0.096(5) Uani 1 1 d .
H26C H 0.5092 0.5943 0.2864 0.115 Uiso 1 1 calc R
H26D H 0.5879 0.6013 0.3243 0.115 Uiso 1 1 calc R
N1C N 0.4518(7) 0.5973(7) -0.0075(4) 0.057(3) Uani 1 1 d .
N2C N 0.3520(7) 0.6076(6) -0.0290(4) 0.049(2) Uani 1 1 d .
N3C N 0.5372(7) 0.6417(6) 0.0401(4) 0.053(3) Uani 1 1 d .
N4C N 0.3941(8) 0.7622(7) -0.0154(4) 0.062(3) Uani 1 1 d .
H4C H 0.3337 0.7580 -0.0234 0.074 Uiso 1 1 d R
N5C N 0.3233(7) 0.5424(6) 0.0592(4) 0.056(3) Uani 1 1 d .
N6C N 0.1905(7) 0.5917(7) -0.0068(4) 0.060(3) Uani 1 1 d .
H6C H 0.1994 0.5349 -0.0141 0.072 Uiso 1 1 d R
C1C C 0.4617(10) 0.6713(9) 0.0069(5) 0.055(3) Uani 1 1 d .
C2C C 0.5921(10) 0.6985(8) 0.0510(5) 0.056(3) Uani 1 1 d .
H2C H 0.5393 0.7522 0.0669 0.067 Uiso 1 1 calc R
C3C C 0.6792(15) 0.6429(12) 0.0887(7) 0.085(5) Uani 1 1 d .
H3C1 H 0.7308 0.5888 0.0735 0.102 Uiso 1 1 calc R
H3C2 H 0.6490 0.6181 0.1211 0.102 Uiso 1 1 calc R
C4C C 0.7404(14) 0.6981(12) 0.1039(7) 0.072(5) Uani 1 1 d .
H4C1 H 0.6914 0.7497 0.1218 0.086 Uiso 1 1 calc R
H4C2 H 0.7979 0.6557 0.1280 0.086 Uiso 1 1 calc R
C5C C 0.7842(12) 0.7356(13) 0.0565(8) 0.113(6) Uani 1 1 d .
H5C1 H 0.8397 0.6833 0.0414 0.135 Uiso 1 1 calc R
H5C2 H 0.8175 0.7747 0.0653 0.135 Uiso 1 1 calc R
C6C C 0.6991(17) 0.7943(15) 0.0161(8) 0.106(7) Uani 1 1 d .
H6C1 H 0.6465 0.8493 0.0302 0.128 Uiso 1 1 calc R
H6C2 H 0.7320 0.8173 -0.0159 0.128 Uiso 1 1 calc R
C7C C 0.6442(15) 0.7384(13) 0.0024(6) 0.082(6) Uani 1 1 d .
H7C1 H 0.6962 0.6861 -0.0140 0.099 Uiso 1 1 calc R
H7C2 H 0.5892 0.7787 -0.0234 0.099 Uiso 1 1 calc R
C8C C 0.3597(14) 0.8446(10) 0.0126(6) 0.098(5) Uani 1 1 d .
H8C H 0.4223 0.8604 0.0117 0.117 Uiso 1 1 calc R
C9C C 0.2730(11) 0.9302(10) -0.0200(6) 0.099(5) Uani 1 1 d D
H9C1 H 0.2673 0.9881 -0.0093 0.119 Uiso 1 1 calc R
H9C2 H 0.2948 0.9331 -0.0574 0.119 Uiso 1 1 calc R
C10C C 0.1637(12) 0.9259(14) -0.0134(8) 0.124(7) Uani 1 1 d D
H10E H 0.1652 0.8753 -0.0305 0.149 Uiso 1 1 calc R
H10F H 0.1099 0.9857 -0.0307 0.149 Uiso 1 1 calc R
C11C C 0.1326(13) 0.9077(12) 0.0454(7) 0.108(5) Uani 1 1 d U
H11E H 0.0653 0.8997 0.0491 0.129 Uiso 1 1 calc R
H11F H 0.1231 0.9613 0.0620 0.129 Uiso 1 1 calc R
C12C C 0.2263(15) 0.8138(14) 0.0732(8) 0.129(6) Uani 1 1 d U
H12E H 0.2054 0.7970 0.1099 0.155 Uiso 1 1 calc R
H12F H 0.2387 0.7614 0.0549 0.155 Uiso 1 1 calc R
C13C C 0.3247(14) 0.8289(13) 0.0719(8) 0.116(6) Uani 1 1 d .
H13E H 0.3806 0.7737 0.0917 0.139 Uiso 1 1 calc R
H13F H 0.3117 0.8843 0.0876 0.139 Uiso 1 1 calc R
C14C C 0.2902(10) 0.5769(8) 0.0092(6) 0.057(3) Uani 1 1 d .
C15C C 0.2542(10) 0.5171(9) 0.1013(5) 0.065(4) Uani 1 1 d .
H15C H 0.2974 0.4943 0.1335 0.079 Uiso 1 1 calc R
C16C C 0.1518(10) 0.5990(9) 0.1155(5) 0.065(4) Uani 1 1 d .
H16E H 0.1696 0.6502 0.1212 0.079 Uiso 1 1 calc R
H16F H 0.1031 0.6234 0.0859 0.079 Uiso 1 1 calc R
C17C C 0.0958(11) 0.5680(10) 0.1651(6) 0.083(4) Uani 1 1 d .
H17E H 0.0278 0.6203 0.1713 0.099 Uiso 1 1 calc R
H17F H 0.1405 0.5512 0.1958 0.099 Uiso 1 1 calc R
C18C C 0.0745(11) 0.4799(11) 0.1582(6) 0.094(5) Uani 1 1 d .
H18E H 0.0423 0.4582 0.1908 0.113 Uiso 1 1 calc R
H18F H 0.0242 0.4986 0.1297 0.113 Uiso 1 1 calc R
C19C C 0.1760(10) 0.4015(9) 0.1456(6) 0.072(4) Uani 1 1 d .
H19E H 0.1612 0.3476 0.1417 0.086 Uiso 1 1 calc R
H19F H 0.2251 0.3811 0.1748 0.086 Uiso 1 1 calc R
C20C C 0.2280(9) 0.4319(8) 0.0953(5) 0.058(3) Uani 1 1 d .
H20E H 0.1799 0.4508 0.0658 0.070 Uiso 1 1 calc R
H20F H 0.2940 0.3790 0.0875 0.070 Uiso 1 1 calc R
C21C C 0.1309(9) 0.6624(9) -0.0522(5) 0.065(4) Uani 1 1 d .
H21C H 0.1804 0.6856 -0.0746 0.078 Uiso 1 1 calc R
C22C C 0.0399(11) 0.7490(10) -0.0276(7) 0.102(5) Uani 1 1 d .
H22E H -0.0089 0.7270 -0.0044 0.122 Uiso 1 1 calc R
H22F H 0.0725 0.7752 -0.0068 0.122 Uiso 1 1 calc R
C23C C -0.0206(14) 0.8236(12) -0.0730(7) 0.110(5) Uani 1 1 d U
H23E H -0.0774 0.8763 -0.0587 0.132 Uiso 1 1 calc R
H23F H 0.0283 0.8480 -0.0942 0.132 Uiso 1 1 calc R
C24C C -0.0671(16) 0.7887(14) -0.1064(8) 0.126(6) Uani 1 1 d U
H24E H -0.1051 0.8397 -0.1349 0.151 Uiso 1 1 calc R
H24F H -0.1188 0.7670 -0.0859 0.151 Uiso 1 1 calc R
C25C C 0.0205(12) 0.7063(12) -0.1301(6) 0.097(5) Uani 1 1 d .
H25E H 0.0700 0.7288 -0.1522 0.117 Uiso 1 1 calc R
H25F H -0.0122 0.6827 -0.1525 0.117 Uiso 1 1 calc R
C26C C 0.0847(12) 0.6226(12) -0.0844(6) 0.095(5) Uani 1 1 d .
H26E H 0.0365 0.5978 -0.0628 0.114 Uiso 1 1 calc R
H26F H 0.1412 0.5710 -0.0997 0.114 Uiso 1 1 calc R

loop_
_atom_site_aniso_label
_atom_site_aniso_U_11
_atom_site_aniso_U_22
_atom_site_aniso_U_33
_atom_site_aniso_U_23
_atom_site_aniso_U_13
_atom_site_aniso_U_12
U1 0.0768(4) 0.0718(4) 0.0586(4) -0.0095(3) 0.0001(3) -0.0229(3)
U2 0.0609(3) 0.0673(4) 0.0619(4) -0.0103(3) -0.0029(3) -0.0203(3)
U3 0.0481(3) 0.0583(3) 0.0581(3) -0.0148(2) 0.0012(2) -0.0213(2)
Cl1 0.123(3) 0.118(3) 0.058(2) -0.023(2) 0.015(2) -0.046(3)
Cl2 0.070(2) 0.096(3) 0.087(3) -0.017(2) -0.015(2) -0.024(2)
Cl3 0.063(2) 0.072(2) 0.068(2) -0.0143(18) 0.0072(17) -0.0217(18)
Cl4 0.060(2) 0.077(2) 0.069(2) -0.0082(18) -0.0078(17) -0.0296(18)
Cl5 0.060(2) 0.065(2) 0.071(2) -0.0053(17) -0.0077(17) -0.0240(18)
Cl6 0.069(2) 0.080(2) 0.074(2) -0.0288(19) 0.0063(18) -0.0292(19)
N1A 0.081(8) 0.043(7) 0.070(8) 0.000(6) -0.009(7) -0.005(6)
N2A 0.059(7) 0.073(7) 0.054(7) -0.007(6) 0.002(6) -0.028(6)
N3A 0.096(9) 0.077(9) 0.075(9) 0.002(7) -0.015(8) -0.016(7)
N4A 0.110(10) 0.086(10) 0.078(10) -0.012(8) 0.013(8) -0.036(9)
N5A 0.083(8) 0.070(8) 0.091(10) -0.031(7) 0.012(7) -0.027(7)
N6A 0.110(13) 0.070(10) 0.034(9) 0.000(7) -0.024(9) -0.053(10)
C1A 0.093(12) 0.076(12) 0.089(14) -0.038(11) 0.010(10) -0.007(10)
C2A 0.089(12) 0.148(17) 0.080(13) -0.021(12) -0.013(10) -0.014(12)
C3A 0.119(10) 0.124(10) 0.110(10) -0.022(8) 0.001(8) -0.026(8)
C4A 0.127(10) 0.142(10) 0.106(10) 0.008(8) -0.008(8) -0.043(8)
C5A 0.102(10) 0.125(10) 0.082(10) -0.013(8) -0.005(8) -0.021(8)
C6A 0.103(10) 0.125(11) 0.103(10) -0.011(8) -0.006(8) -0.034(8)
C7A 0.116(9) 0.121(9) 0.107(9) -0.015(7) -0.012(8) -0.037(8)
C8A 0.092(12) 0.092(12) 0.071(12) -0.001(9) 0.002(9) -0.025(10)
C9A 0.133(10) 0.125(10) 0.127(10) -0.031(8) 0.003(8) -0.054(8)
C10A 0.112(14) 0.128(16) 0.108(15) -0.047(12) 0.037(11) -0.036(12)
C11A 0.104(9) 0.091(8) 0.104(9) -0.027(7) 0.017(7) -0.030(7)
C12A 0.120(15) 0.148(16) 0.108(15) -0.072(12) 0.023(12) -0.063(13)
C13A 0.110(13) 0.110(14) 0.101(14) -0.032(11) 0.015(11) -0.045(11)
C14A 0.119(15) 0.105(13) 0.045(11) 0.014(9) 0.018(10) -0.017(11)
C15A 0.122(14) 0.101(13) 0.089(13) -0.008(10) 0.018(10) -0.048(12)
C16A 0.124(10) 0.082(9) 0.103(10) -0.031(8) 0.035(8) -0.041(8)
C17A 0.142(14) 0.123(13) 0.121(14) -0.021(9) 0.017(9) -0.054(10)
C18A 0.133(13) 0.121(13) 0.107(13) -0.012(9) 0.007(9) -0.041(9)
C19A 0.130(13) 0.128(13) 0.121(14) -0.017(9) 0.018(9) -0.058(10)
C20A 0.111(10) 0.089(9) 0.095(10) -0.029(8) 0.020(8) -0.048(8)
C21A 0.126(11) 0.110(11) 0.141(12) -0.036(8) -0.005(8) -0.088(9)
C22A 0.126(15) 0.111(14) 0.131(15) -0.028(9) -0.006(9) -0.051(10)
C23A 0.135(10) 0.137(10) 0.145(11) -0.016(8) -0.009(8) -0.064(8)
C24A 0.129(16) 0.129(15) 0.149(16) -0.042(10) -0.010(9) -0.057(10)
C25A 0.098(10) 0.106(11) 0.109(11) -0.018(8) -0.028(8) -0.044(8)
C26A 0.109(10) 0.103(10) 0.115(11) -0.017(8) -0.006(8) -0.027(8)
N1B 0.090(9) 0.054(7) 0.064(8) -0.006(5) -0.022(6) -0.027(7)
N2B 0.068(7) 0.070(8) 0.081(9) -0.019(6) -0.003(6) -0.028(7)
N3B 0.063(8) 0.083(8) 0.053(7) -0.014(6) 0.013(6) -0.029(7)
N4B 0.069(8) 0.077(9) 0.061(8) -0.036(7) -0.006(6) 0.008(7)
N5B 0.091(9) 0.090(9) 0.046(7) -0.003(7) -0.025(7) -0.014(7)
N6B 0.104(10) 0.081(9) 0.085(10) -0.023(8) -0.021(8) -0.026(8)
C1B 0.037(8) 0.082(11) 0.052(9) -0.017(8) 0.003(6) -0.011(8)
C2B 0.084(11) 0.079(10) 0.069(10) -0.010(8) 0.004(8) -0.045(9)
C3B 0.085(11) 0.090(11) 0.065(10) 0.011(8) -0.001(8) -0.032(9)
C4B 0.088(8) 0.108(9) 0.107(9) -0.002(7) -0.017(7) -0.056(7)
C5B 0.095(13) 0.144(16) 0.111(15) 0.006(12) -0.005(11) -0.065(12)
C6B 0.090(9) 0.128(10) 0.109(9) -0.006(8) 0.010(7) -0.036(7)
C7B 0.072(10) 0.105(12) 0.075(11) 0.002(9) 0.019(8) -0.034(9)
C8B 0.081(10) 0.077(11) 0.078(11) -0.014(9) -0.007(9) -0.028(9)
C9B 0.089(11) 0.087(11) 0.083(12) -0.027(9) -0.005(9) -0.004(9)
C10B 0.126(10) 0.142(10) 0.099(9) -0.035(8) -0.018(8) -0.033(8)
C11B 0.109(10) 0.085(9) 0.084(9) -0.042(7) -0.008(8) -0.022(7)
C12B 0.115(9) 0.107(9) 0.113(9) -0.029(7) -0.008(8) -0.020(7)
C13B 0.090(11) 0.094(12) 0.098(13) -0.047(10) 0.017(9) -0.020(10)
C14B 0.087(11) 0.073(11) 0.068(12) -0.028(9) -0.022(9) -0.015(9)
C15B 0.096(13) 0.124(15) 0.088(13) 0.001(11) 0.011(10) -0.038(12)
C16B 0.129(10) 0.130(10) 0.123(10) -0.006(8) -0.031(8) -0.056(8)
C17B 0.131(11) 0.132(11) 0.129(12) -0.003(8) -0.030(8) -0.062(9)
C18B 0.125(11) 0.108(11) 0.081(10) -0.017(8) -0.022(8) -0.037(8)
C19B 0.133(12) 0.117(11) 0.105(12) -0.021(8) -0.003(9) -0.058(9)
C20B 0.142(10) 0.140(10) 0.113(10) -0.036(8) 0.003(8) -0.051(8)
C21B 0.092(12) 0.085(12) 0.075(11) -0.012(9) -0.009(9) -0.040(10)
C22B 0.088(13) 0.087(12) 0.128(16) -0.027(11) 0.016(11) -0.014(10)
C23B 0.089(12) 0.125(16) 0.115(15) -0.020(13) 0.036(11) -0.042(12)
C24B 0.112(16) 0.060(12) 0.080(13) -0.026(9) 0.017(11) -0.056(12)
C25B 0.107(14) 0.101(14) 0.106(14) -0.048(11) 0.020(11) -0.025(11)
C26B 0.070(11) 0.078(12) 0.126(15) -0.007(11) -0.011(10) -0.019(10)
N1C 0.053(6) 0.049(6) 0.072(7) -0.004(5) -0.017(5) -0.023(5)
N2C 0.043(6) 0.048(6) 0.053(6) -0.012(5) 0.001(5) -0.013(5)
N3C 0.046(6) 0.041(6) 0.066(7) -0.017(5) -0.014(5) -0.006(5)
N4C 0.050(6) 0.053(7) 0.086(8) -0.024(6) 0.014(6) -0.022(6)
N5C 0.046(6) 0.048(6) 0.067(8) -0.016(5) 0.008(6) -0.013(5)
N6C 0.041(6) 0.066(7) 0.068(7) -0.025(6) 0.000(5) -0.013(5)
C1C 0.046(8) 0.053(9) 0.065(9) -0.017(7) 0.006(7) -0.018(7)
C2C 0.059(6) 0.045(6) 0.060(7) -0.013(5) 0.010(6) -0.019(5)
C3C 0.116(15) 0.083(13) 0.070(13) -0.022(10) -0.010(11) -0.050(12)
C4C 0.084(8) 0.076(8) 0.080(9) -0.019(7) -0.006(7) -0.053(7)
C5C 0.057(10) 0.135(15) 0.155(18) -0.033(13) 0.000(11) -0.045(11)
C6C 0.110(10) 0.108(10) 0.104(10) -0.011(8) 0.014(8) -0.053(8)
C7C 0.107(14) 0.126(16) 0.066(12) -0.018(11) 0.000(10) -0.097(14)
C8C 0.126(14) 0.058(10) 0.076(12) -0.021(9) 0.011(10) -0.004(10)
C9C 0.118(14) 0.057(10) 0.099(13) -0.013(9) -0.003(10) -0.014(10)
C10C 0.075(12) 0.149(17) 0.154(19) -0.009(13) -0.010(11) -0.056(12)
C11C 0.092(8) 0.119(9) 0.095(9) -0.016(7) 0.013(7) -0.032(7)
C12C 0.120(10) 0.136(10) 0.133(10) -0.019(8) -0.009(8) -0.054(8)
C13C 0.108(14) 0.123(15) 0.134(18) -0.041(12) 0.012(12) -0.059(12)
C14C 0.048(8) 0.051(8) 0.066(10) -0.013(7) 0.002(7) -0.014(7)
C15C 0.062(9) 0.081(10) 0.047(8) -0.015(7) 0.016(7) -0.024(8)
C16C 0.059(8) 0.073(9) 0.081(10) -0.029(8) 0.014(7) -0.040(8)
C17C 0.064(9) 0.081(10) 0.090(12) -0.035(9) 0.014(8) -0.011(8)
C18C 0.075(11) 0.126(14) 0.102(13) -0.014(10) 0.021(9) -0.068(11)
C19C 0.042(8) 0.064(9) 0.110(12) -0.039(8) 0.003(8) -0.013(7)
C20C 0.041(7) 0.057(8) 0.068(9) -0.015(7) 0.004(6) -0.011(6)
C21C 0.035(7) 0.077(9) 0.068(9) 0.004(8) -0.004(7) -0.015(7)
C22C 0.052(9) 0.081(11) 0.153(17) -0.005(11) 0.000(10) -0.016(9)
C23C 0.101(9) 0.103(9) 0.116(9) -0.022(7) 0.006(7) -0.032(7)
C24C 0.112(9) 0.126(10) 0.127(10) 0.005(8) -0.014(8) -0.045(8)
C25C 0.092(12) 0.143(15) 0.077(11) -0.001(11) -0.002(9) -0.075(12)
C26C 0.093(11) 0.144(14) 0.073(11) 0.019(10) -0.027(9) -0.084(11)

loop_
_atom_type_symbol
_atom_type_description
_atom_type_scat_dispersion_real
_atom_type_scat_dispersion_imag
_atom_type_scat_source
C C 0.0033 0.0016 'International Tables Vol C Tables 4.2.6.8 and 6.1.1.4'
H H 0.0000 0.0000 'International Tables Vol C Tables 4.2.6.8 and 6.1.1.4'
Cl Cl 0.1484 0.1585 'International Tables Vol C Tables 4.2.6.8 and 6.1.1.4'
N N 0.0061 0.0033 'International Tables Vol C Tables 4.2.6.8 and 6.1.1.4'
U U -9.6767 9.6646 'International Tables Vol C Tables 4.2.6.8 and 6.1.1.4'

loop_
_geom_angle_atom_site_label_1
_geom_angle_atom_site_label_2
_geom_angle_atom_site_label_3
_geom_angle
_geom_angle_site_symmetry_1
_geom_angle_site_symmetry_3
N5B U1 N5A 156.9(4) . .
N5B U1 N1A 91.6(4) . .
N5A U1 N1A 65.7(4) . .
N5B U1 N1B 63.6(4) . .
N5A U1 N1B 102.7(4) . .
N1A U1 N1B 70.9(4) . .
N5B U1 N3B 98.4(4) . .
N5A U1 N3B 85.6(4) . .
N1A U1 N3B 108.3(4) . .
N1B U1 N3B 52.9(4) . .
N5B U1 N3A 89.2(4) . .
N5A U1 N3A 81.1(4) . .
N1A U1 N3A 54.6(4) . .
N1B U1 N3A 118.1(4) . .
N3B U1 N3A 161.7(4) . .
N5B U1 Cl1 89.8(3) . .
N5A U1 Cl1 113.0(3) . .
N1A U1 Cl1 159.8(3) . .
N1B U1 Cl1 127.0(3) . .
N3B U1 Cl1 91.4(3) . .
N3A U1 Cl1 105.4(3) . .
N5B U1 C1A 97.9(4) . .
N5A U1 C1A 64.2(4) . .
N1A U1 C1A 27.6(4) . .
N1B U1 C1A 97.7(5) . .
N3B U1 C1A 133.1(4) . .
N3A U1 C1A 28.7(4) . .
Cl1 U1 C1A 132.4(4) . .
N5B U1 C1B 75.7(4) . .
N5A U1 C1B 100.9(4) . .
N1A U1 C1B 94.9(4) . .
N1B U1 C1B 27.9(3) . .
N3B U1 C1B 26.7(3) . .
N3A U1 C1B 146.0(4) . .
Cl1 U1 C1B 104.9(3) . .
C1A U1 C1B 122.5(5) . .
N1A U2 N2B 91.4(4) . .
N1A U2 N1B 71.2(3) . .
N2B U2 N1B 34.8(3) . .
N1A U2 N2A 34.5(3) . .
N2B U2 N2A 109.6(4) . .
N1B U2 N2A 77.3(3) . .
N1A U2 Cl2 80.5(3) . .
N2B U2 Cl2 85.6(3) . .
N1B U2 Cl2 109.1(3) . .
N2A U2 Cl2 110.6(3) . .
N1A U2 Cl3 99.7(3) . .
N2B U2 Cl3 167.5(3) . .
N1B U2 Cl3 156.0(3) . .
N2A U2 Cl3 82.9(3) . .
Cl2 U2 Cl3 90.45(11) . .
N1A U2 Cl5 119.9(3) . .
N2B U2 Cl5 96.1(3) . .
N1B U2 Cl5 82.4(2) . .
N2A U2 Cl5 88.2(3) . .
Cl2 U2 Cl5 159.40(11) . .
Cl3 U2 Cl5 83.43(10) . .
N1A U2 Cl4 163.8(3) . .
N2B U2 Cl4 82.0(3) . .
N1B U2 Cl4 109.2(2) . .
N2A U2 Cl4 161.3(3) . .
Cl2 U2 Cl4 84.29(11) . .
Cl3 U2 Cl4 85.77(10) . .
Cl5 U2 Cl4 75.67(9) . .
U1 U2 U3 131.700(18) . .
N2C U3 N5C 119.1(3) 2_665 .
N2C U3 N1C 84.4(3) 2_665 .
N5C U3 N1C 65.2(3) . .
N2C U3 N3C 96.5(3) 2_665 .
N5C U3 N3C 102.9(3) . .
N1C U3 N3C 52.5(3) . .
N2C U3 N1C 34.9(3) 2_665 2_665
N5C U3 N1C 84.2(3) . 2_665
N1C U3 N1C 67.8(4) . 2_665
N3C U3 N1C 106.4(3) . 2_665
N2C U3 Cl6 157.5(2) 2_665 .
N5C U3 Cl6 82.7(2) . .
N1C U3 Cl6 111.9(2) . .
N3C U3 Cl6 82.9(2) . .
N1C U3 Cl6 165.4(2) 2_665 .
N2C U3 Cl5 88.1(2) 2_665 .
N5C U3 Cl5 82.5(2) . .
N1C U3 Cl5 137.3(2) . .
N3C U3 Cl5 169.9(2) . .
N1C U3 Cl5 82.4(2) 2_665 .
Cl6 U3 Cl5 89.43(10) . .
N2C U3 C1C 99.4(3) 2_665 .
N5C U3 C1C 78.4(3) . .
N1C U3 C1C 28.4(3) . .
N3C U3 C1C 26.8(3) . .
N1C U3 C1C 93.5(3) 2_665 .
Cl6 U3 C1C 90.2(3) . .
Cl5 U3 C1C 160.8(3) . .
N2C U3 Cl4 79.0(2) 2_665 .
N5C U3 Cl4 150.1(3) . .
N1C U3 Cl4 144.1(2) . .
N3C U3 Cl4 98.0(2) . .
N1C U3 Cl4 110.2(2) 2_665 .
Cl6 U3 Cl4 78.86(10) . .
Cl5 U3 Cl4 74.00(9) . .
C1C U3 Cl4 124.7(3) . .
U3 U3 U2 131.68(2) 2_665 .
U2 Cl4 U3 104.66(10) . .
U2 Cl5 U3 105.65(10) . .
C1A N1A N2A 119.2(11) . .
C1A N1A U2 147.1(11) . .
N2A N1A U2 74.8(6) . .
C1A N1A U1 95.1(9) . .
N2A N1A U1 106.1(7) . .
U2 N1A U1 109.9(4) . .
C14A N2A N1A 113.9(12) . .
C14A N2A U2 151.5(9) . .
N1A N2A U2 70.7(6) . .
C1A N3A C2A 118.2(13) . .
C1A N3A U1 91.8(9) . .
C2A N3A U1 140.7(10) . .
C1A N4A C8A 125.6(14) . .
C14A N5A C15A 119.7(14) . .
C14A N5A U1 109.6(11) . .
C15A N5A U1 129.8(10) . .
C14A N6A C21A 127.2(14) . .
N4A C1A N1A 126.8(16) . .
N4A C1A N3A 121.6(16) . .
N1A C1A N3A 111.4(13) . .
N4A C1A U1 154.3(12) . .
N1A C1A U1 57.3(8) . .
N3A C1A U1 59.5(8) . .
C3A C2A N3A 108.2(14) . .
C3A C2A C7A 110.0(15) . .
N3A C2A C7A 105.5(15) . .
C2A C3A C4A 109.5(15) . .
C5A C4A C3A 106.9(15) . .
C4A C5A C6A 110.6(16) . .
C5A C6A C7A 108.0(16) . .
C2A C7A C6A 108.5(15) . .
N4A C8A C13A 110.4(13) . .
N4A C8A C9A 108.0(14) . .
C13A C8A C9A 109.3(14) . .
C8A C9A C10A 111.5(15) . .
C11A C10A C9A 110.6(14) . .
C12A C11A C10A 114.3(14) . .
C11A C12A C13A 110.3(14) . .
C8A C13A C12A 112.9(14) . .
N6A C14A N2A 121.5(14) . .
N6A C14A N5A 120.3(17) . .
N2A C14A N5A 118.2(17) . .
N5A C15A C20A 111.4(14) . .
N5A C15A C16A 111.9(14) . .
C20A C15A C16A 107.3(14) . .
C17A C16A C15A 121(2) . .
C16A C17A C18A 110(3) . .
C19A C18A C17A 112(3) . .
C18A C19A C20A 110(2) . .
C19A C20A C15A 113.4(19) . .
N6A C21A C22A 106.5(9) . .
N6A C21A C26A 118.9(15) . .
C22A C21A C26A 120.4(19) . .
C21A C22A C23A 92.3(16) . .
C24A C23A C22A 126(2) . .
C25A C24A C23A 109.6(19) . .
C24A C25A C26A 116(2) . .
C25A C26A C21A 110.0(17) . .
C1B N1B N2B 120.3(11) . .
C1B N1B U1 94.3(9) . .
N2B N1B U1 119.3(7) . .
C1B N1B U2 146.9(8) . .
N2B N1B U2 70.6(7) . .
U1 N1B U2 107.2(4) . .
C14B N2B N1B 111.2(12) . .
C14B N2B U2 123.4(9) . .
N1B N2B U2 74.6(7) . .
C1B N3B C2B 120.4(11) . .
C1B N3B U1 95.0(8) . .
C2B N3B U1 144.0(8) . .
C1B N4B C8B 119.7(11) . .
C14B N5B C15B 116.8(13) . .
C14B N5B U1 123.5(9) . .
C15B N5B U1 118.7(10) . .
C14B N6B C21B 127.2(13) . .
N3B C1B N1B 110.9(13) . .
N3B C1B N4B 133.5(12) . .
N1B C1B N4B 115.5(13) . .
N3B C1B U1 58.3(7) . .
N1B C1B U1 57.8(7) . .
N4B C1B U1 155.2(9) . .
C3B C2B N3B 108.7(11) . .
C3B C2B C7B 110.3(11) . .
N3B C2B C7B 111.3(11) . .
C2B C3B C4B 111.2(13) . .
C5B C4B C3B 109.4(13) . .
C6B C5B C4B 110.9(14) . .
C7B C6B C5B 114.7(14) . .
C6B C7B C2B 110.4(13) . .
N4B C8B C9B 110.7(11) . .
N4B C8B C13B 107.2(12) . .
C9B C8B C13B 110.5(13) . .
C10B C9B C8B 107.3(12) . .
C11B C10B C9B 112.9(16) . .
C12B C11B C10B 112.2(15) . .
C11B C12B C13B 110.7(14) . .
C8B C13B C12B 110.0(13) . .
N2B C14B N6B 116.5(15) . .
N2B C14B N5B 118.2(15) . .
N6B C14B N5B 125.3(14) . .
N5B C15B C20B 114.4(13) . .
N5B C15B C16B 112.5(14) . .
C20B C15B C16B 118.1(17) . .
C15B C16B C17B 110.3(16) . .
C18B C17B C16B 108.4(17) . .
C19B C18B C17B 129(2) . .
C18B C19B C20B 108.5(17) . .
C19B C20B C15B 113.9(17) . .
C26B C21B N6B 110.9(13) . .
C26B C21B C22B 111.1(12) . .
N6B C21B C22B 108.6(13) . .
C23B C22B C21B 111.9(14) . .
C22B C23B C24B 109.9(13) . .
C23B C24B C25B 111.6(13) . .
C26B C25B C24B 109.4(14) . .
C25B C26B C21B 111.6(14) . .
C1C N1C N2C 121.6(9) . .
C1C N1C U3 92.4(7) . .
N2C N1C U3 118.7(6) . .
C1C N1C U3 144.1(8) . 2_665
N2C N1C U3 69.8(5) . 2_665
U3 N1C U3 112.2(4) . 2_665
C14C N2C N1C 111.9(9) . .
C14C N2C U3 122.5(7) . 2_665
N1C N2C U3 75.3(5) . 2_665
C1C N3C C2C 124.6(10) . .
C1C N3C U3 93.5(8) . .
C2C N3C U3 140.5(7) . .
C1C N4C C8C 122.6(11) . .
C14C N5C C15C 121.4(10) . .
C14C N5C U3 119.9(8) . .
C15C N5C U3 118.1(8) . .
C14C N6C C21C 125.9(10) . .
N3C C1C N1C 110.5(11) . .
N3C C1C N4C 131.2(12) . .
N1C C1C N4C 118.2(11) . .
N3C C1C U3 59.8(7) . .
N1C C1C U3 59.1(6) . .
N4C C1C U3 152.9(8) . .
N3C C2C C3C 111.6(10) . .
N3C C2C C7C 115.0(11) . .
C3C C2C C7C 105.5(13) . .
C2C C3C C4C 115.4(14) . .
C5C C4C C3C 108.7(14) . .
C4C C5C C6C 111.6(14) . .
C7C C6C C5C 111.3(16) . .
C6C C7C C2C 112.4(14) . .
N4C C8C C9C 108.4(13) . .
N4C C8C C13C 116.7(13) . .
C9C C8C C13C 111.8(13) . .
C10C C9C C8C 112.9(14) . .
C9C C10C C11C 111.0(15) . .
C10C C11C C12C 108.0(14) . .
C13C C12C C11C 109.9(16) . .
C12C C13C C8C 106.8(16) . .
N5C C14C N2C 120.8(11) . .
N5C C14C N6C 123.5(12) . .
N2C C14C N6C 115.5(11) . .
N5C C15C C16C 116.2(10) . .
N5C C15C C20C 115.6(10) . .
C16C C15C C20C 109.9(10) . .
C17C C16C C15C 111.8(11) . .
C16C C17C C18C 109.9(11) . .
C19C C18C C17C 110.7(10) . .
C18C C19C C20C 111.2(11) . .
C19C C20C C15C 109.9(10) . .
C26C C21C N6C 112.3(11) . .
C26C C21C C22C 111.5(11) . .
N6C C21C C22C 106.5(11) . .
C23C C22C C21C 107.9(14) . .
C24C C23C C22C 113.1(15) . .
C23C C24C C25C 110.3(15) . .
C24C C25C C26C 110.7(14) . .
C21C C26C C25C 106.9(12) . .

loop_
_geom_bond_atom_site_label_1
_geom_bond_atom_site_label_2
_geom_bond_distance
_geom_bond_site_symmetry_2
U1 N5B 2.331(13) .
U1 N5A 2.379(11) .
U1 N1A 2.411(11) .
U1 N1B 2.437(10) .
U1 N3B 2.455(10) .
U1 N3A 2.460(12) .
U1 Cl1 2.645(4) .
U1 C1A 2.855(16) .
U1 C1B 2.874(14) .
U1 U2 3.9304(9) .
U2 N1A 2.389(10) .
U2 N2B 2.391(11) .
U2 N1B 2.444(12) .
U2 N2A 2.444(11) .
U2 Cl2 2.631(4) .
U2 Cl3 2.633(3) .
U2 Cl5 2.774(3) .
U2 Cl4 2.786(3) .
U2 U3 4.4585(9) .
U3 N2C 2.392(9) 2_665
U3 N5C 2.401(9) .
U3 N1C 2.428(9) .
U3 N3C 2.446(9) .
U3 N1C 2.465(10) 2_665
U3 Cl6 2.668(3) .
U3 Cl5 2.821(3) .
U3 C1C 2.825(13) .
U3 Cl4 2.846(3) .
U3 U3 4.0609(11) 2_665
N1A C1A 1.329(18) .
N1A N2A 1.435(14) .
N2A C14A 1.36(2) .
N3A C1A 1.374(18) .
N3A C2A 1.496(19) .
N4A C1A 1.319(17) .
N4A C8A 1.479(18) .
N5A C14A 1.374(17) .
N5A C15A 1.499(18) .
N6A C14A 1.33(2) .
N6A C21A 1.486(10) .
C2A C3A 1.49(2) .
C2A C7A 1.56(2) .
C3A C4A 1.63(2) .
C4A C5A 1.51(3) .
C5A C6A 1.57(3) .
C6A C7A 1.61(2) .
C8A C13A 1.51(2) .
C8A C9A 1.51(2) .
C9A C10A 1.61(2) .
C10A C11A 1.50(3) .
C11A C12A 1.454(19) .
C12A C13A 1.57(2) .
C15A C20A 1.53(2) .
C15A C16A 1.55(2) .
C16A C17A 1.38(3) .
C17A C18A 1.46(3) .
C18A C19A 1.43(3) .
C19A C20A 1.44(3) .
C21A C22A 1.49(3) .
C21A C26A 1.53(2) .
C22A C23A 1.51(3) .
C23A C24A 1.50(4) .
C24A C25A 1.49(4) .
C25A C26A 1.50(3) .
N1B C1B 1.349(15) .
N1B N2B 1.446(14) .
N2B C14B 1.332(16) .
N3B C1B 1.295(15) .
N3B C2B 1.514(16) .
N4B C1B 1.372(16) .
N4B C8B 1.461(16) .
N5B C14B 1.374(18) .
N5B C15B 1.505(19) .
N6B C14B 1.354(17) .
N6B C21B 1.490(17) .
C2B C3B 1.505(18) .
C2B C7B 1.545(18) .
C3B C4B 1.529(18) .
C4B C5B 1.51(2) .
C5B C6B 1.50(3) .
C6B C7B 1.486(19) .
C8B C9B 1.528(18) .
C8B C13B 1.535(18) .
C9B C10B 1.51(2) .
C10B C11B 1.50(2) .
C11B C12B 1.47(2) .
C12B C13B 1.56(2) .
C15B C20B 1.52(2) .
C15B C16B 1.54(2) .
C16B C17B 1.60(2) .
C17B C18B 1.50(3) .
C18B C19B 1.51(3) .
C19B C20B 1.52(3) .
C21B C26B 1.480(18) .
C21B C22B 1.527(19) .
C22B C23B 1.458(19) .
C23B C24B 1.48(2) .
C24B C25B 1.53(2) .
C25B C26B 1.439(19) .
N1C C1C 1.346(14) .
N1C N2C 1.456(12) .
N1C U3 2.465(10) 2_665
N2C C14C 1.369(14) .
N2C U3 2.392(9) 2_665
N3C C1C 1.274(14) .
N3C C2C 1.460(14) .
N4C C1C 1.377(14) .
N4C C8C 1.480(16) .
N5C C14C 1.332(14) .
N5C C15C 1.463(14) .
N6C C14C 1.375(14) .
N6C C21C 1.473(14) .
C2C C3C 1.465(19) .
C2C C7C 1.522(18) .
C3C C4C 1.55(2) .
C4C C5C 1.43(2) .
C5C C6C 1.50(2) .
C6C C7C 1.47(2) .
C8C C9C 1.527(19) .
C8C C13C 1.55(2) .
C9C C10C 1.51(3) .
C10C C11C 1.53(2) .
C11C C12C 1.58(2) .
C12C C13C 1.45(2) .
C15C C16C 1.519(16) .
C15C C20C 1.557(16) .
C16C C17C 1.515(17) .
C17C C18C 1.570(18) .
C18C C19C 1.473(17) .
C19C C20C 1.497(16) .
C21C C26C 1.452(17) .
C21C C22C 1.596(18) .
C22C C23C 1.50(2) .
C23C C24C 1.42(2) .
C24C C25C 1.53(2) .
C25C C26C 1.580(18) .
